data_2106991
loop_
_publ_author_name
'Ishizawa, N.'
'Kimura, M.'
'Iwai, S.I.'
'Marumo, F.'
'Kawamura, T.'

_publ_section_title
;
 Compounds with perovskite-type slabs. III. The structure of a monoclinic
 modification of Ca2 Nb2 O7
;
_journal_name_full 'Acta Crystallographica B (24,1968-38,1982)'
_journal_page_first 763
_journal_page_last 766
_journal_volume 36
_journal_year 1980
_chemical_formula_sum 'Ca2 Nb2 O7'
_chemical_name_systematic 'Ca2 (Nb2 O7)'
_space_group_IT_number 4
_symmetry_space_group_name_Hall 'P 2c'
_symmetry_space_group_name_H-M 'P 1 1 21'
_cell_angle_alpha 90
_cell_angle_beta 90
_cell_angle_gamma 98.34
_cell_formula_units_Z 4
_cell_length_a 7.697
_cell_length_b 13.385
_cell_length_c 5.502
_cell_volume 560.845
_citation_journal_id_ASTM ACBCAR
_cod_data_source_file Ishizawa_ACBCAR_1980_1023.cif
_cod_data_source_block Ca2Nb2O7
_cod_original_cell_volume 560.8455
_cod_original_sg_symbol_Hall 'P 2yb (z,x,y)'
_cod_database_code 2106991

loop_
_symmetry_equiv_pos_as_xyz
x,y,z
-x,-y,z+1/2

loop_
_atom_site_label
_atom_site_type_symbol
_atom_site_fract_x
_atom_site_fract_y
_atom_site_fract_z
_atom_site_occupancy
_atom_site_U_iso_or_equiv
Nb2 Nb+5 0.41239 0.67439 0.7858 1 0.0
Nb3 Nb+5 0.96768 0.88464 0.2612 1 0.0
Nb1 Nb+5 0.4743 0.88302 0.2602 1 0.0
O5 O-2 0.1734 0.6973 0.683 1 0.0
Ca1 Ca+2 0.2285 0.9106 0.7599 1 0.0
O1 O-2 0.5364 0.98 0.534 1 0.0
O11 O-2 0.7283 0.9138 0.165 1 0.0
Nb4 Nb+5 0.92168 0.67701 0.7814 1 0.0
O12 O-2 0.6737 0.6982 0.847 1 0.0
O6 O-2 0.4294 0.8214 0.945 1 0.0
O10 O-2 0.8674 0.573 0.564 1 0.0
Ca2 Ca+2 0.1405 0.5681 0.3432 1 0.0
O9 O-2 0.8845 0.7753 0.457 1 0.0
O14 O-2 0.9279 0.5972 0.055 1 0.0
O13 O-2 0.9817 0.8199 0.948 1 0.0
O2 O-2 0.5015 0.7725 0.454 1 0.0
Ca3 Ca+2 0.7184 0.8798 0.75 1 0.0
O8 O-2 0.9528 0.9803 0.536 1 0.0
O4 O-2 0.2237 0.8917 0.325 1 0.0
Ca4 Ca+2 0.6428 0.6026 0.2767 1 0.0
O7 O-2 0.3684 0.6148 0.076 1 0.0
O3 O-2 0.4111 0.5625 0.583 1 0.0
